data_7117794
loop_
_publ_author_name
'Swaffer, M.'
'Slater, P.R.'
'Matsumura, T.'
'Kamiyama, T.'
'Gover, R.K.B.'
'Kanno, R.'

_publ_section_title
;
 La2 Mg Ge O6 : a novel Ge based perovskite synthesised under ambient
 pressure
;
_journal_name_full 'Chemical Communications'
_journal_page_first 1776
_journal_page_last 1777
_journal_volume 2002
_journal_year 2002
_chemical_formula_sum 'Ge La2 Mg O6'
_chemical_name_systematic 'La2 Mg Ge O6'
_space_group_IT_number 146
_symmetry_space_group_name_Hall 'R 3'
_symmetry_space_group_name_H-M 'R 3 :H'
_cell_angle_alpha 90
_cell_angle_beta 90
_cell_angle_gamma 120
_cell_formula_units_Z 3
_cell_length_a 5.5125
_cell_length_b 5.5125
_cell_length_c 13.3295
_cell_volume 350.786
_citation_journal_id_ASTM CHCOFS
_cod_data_source_file Swaffer_CHCOFS_2002_1897.cif
_cod_data_source_block Ge1La2Mg1O6
_cod_original_cell_volume 350.7855
_cod_original_formula_sum 'Ge1 La2 Mg1 O6'
_cod_database_code 7117794

loop_
_symmetry_equiv_pos_as_xyz
x,y,z
-y,x-y,z
-x+y,-x,z
x+2/3,y+1/3,z+1/3
-y+2/3,x-y+1/3,z+1/3
-x+y+2/3,-x+1/3,z+1/3
x+1/3,y+2/3,z+2/3
-y+1/3,x-y+2/3,z+2/3
-x+y+1/3,-x+2/3,z+2/3

loop_
_atom_site_label
_atom_site_type_symbol
_atom_site_fract_x
_atom_site_fract_y
_atom_site_fract_z
_atom_site_occupancy
_atom_site_U_iso_or_equiv
La2 La+3 0 0 0.752 1 0.0
Ge1 Ge+4 0 0 0.503 1 0.0
Mg1 Mg+2 0 0 0 1 0.0
O2 O-2 0.112 0.789 0.578 1 0.0
O1 O-2 0.119 0.354 0.089 1 0.0
La1 La+3 0 0 0.248 1 0.0
